data_7035590
loop_
_publ_author_name
'Eaves, Samantha G.'
'Yufit, Dmitry S.'
'Skelton, Brian W.'
'Howard, Judith A. K.'
'Low, Paul J.'

_publ_section_title
;
 Syntheses, structural characterisation and electronic structures of some
 simple acyclic amino carbene complexes.
;
_journal_issue 32
_journal_name_full 'Dalton transactions (Cambridge, England : 2003)'
_journal_page_first 14341
_journal_page_last 14348
_journal_paper_doi 10.1039/c5dt01806d
_journal_volume 44
_journal_year 2015
_chemical_formula_moiety 'C33 H34 Fe N P2, F6 P'
_chemical_formula_sum 'C33 H34 F6 Fe N P3'
_chemical_formula_weight 707.37
_space_group_crystal_system monoclinic
_space_group_IT_number 14
_space_group_name_Hall '-P 2ybc'
_space_group_name_H-M_alt 'P 1 21/c 1'
_symmetry_space_group_name_Hall '-P 2ybc'
_symmetry_space_group_name_H-M 'P 1 21/c 1'
_atom_sites_solution_hydrogens geom
_atom_sites_solution_primary direct
_atom_sites_solution_secondary difmap
_audit_creation_date 2013-04-10
_audit_creation_method
;
  Olex2 1.2-beta
  (compiled Apr  9 2013 14:06:00, GUI svn.r4452)
;
_audit_update_record
;
2015-05-06 deposited with the CCDC.
2015-06-30 downloaded from the CCDC.
;
_cell_angle_alpha 90.00
_cell_angle_beta 101.4690(10)
_cell_angle_gamma 90.00
_cell_formula_units_Z 8
_cell_length_a 21.8057(6)
_cell_length_b 15.4495(4)
_cell_length_c 18.9135(5)
_cell_measurement_reflns_used 9464
_cell_measurement_temperature 120
_cell_measurement_theta_max 31.00
_cell_measurement_theta_min 2.20
_cell_volume 6244.5(3)
_computing_cell_refinement 'SAINT v6.45A (Bruker, 2003)'
_computing_data_collection 'SMART v5.625 (Bruker, 2001)'
_computing_data_reduction 'SAINT v6.45A (Bruker, 2003)'
_computing_molecular_graphics
;
O. V. Dolomanov, L. J. Bourhis, R. J. Gildea, J. A. K. Howard and H. Puschmann,
OLEX2: a complete structure solution, refinement and analysis program.
J. Appl. Cryst. (2009). 42, 339-341.
;
_computing_publication_material
;
O. V. Dolomanov, L. J. Bourhis, R. J. Gildea, J. A. K. Howard and H. Puschmann,
OLEX2: a complete structure solution, refinement and analysis program.
J. Appl. Cryst. (2009). 42, 339-341.
;
_computing_structure_refinement
;
XL, G.M. Sheldrick, Acta Cryst.
(2008). A64, 112-122
;
_computing_structure_solution
;
XS, G.M. Sheldrick, Acta Cryst.
(2008). A64, 112-122
;
_diffrn_ambient_temperature 120
_diffrn_detector 'CCD area detector'
_diffrn_detector_area_resol_mean 5.6
_diffrn_detector_type 'Bruker SMART CCD 6000 area detector'
_diffrn_measured_fraction_theta_full 1.000
_diffrn_measured_fraction_theta_max 1.000
_diffrn_measurement_device 'three-circle diffractometer'
_diffrn_measurement_device_type 'Bruker SMART CCD 6000 area detector'
_diffrn_measurement_method '\w scans'
_diffrn_radiation_monochromator graphite
_diffrn_radiation_probe x-ray
_diffrn_radiation_type MoK\a
_diffrn_radiation_wavelength 0.71073
_diffrn_radiation_xray_symbol K-L~3~
_diffrn_reflns_av_R_equivalents 0.0318
_diffrn_reflns_av_unetI/netI 0.0259
_diffrn_reflns_limit_h_max 30
_diffrn_reflns_limit_h_min -30
_diffrn_reflns_limit_k_max 21
_diffrn_reflns_limit_k_min -21
_diffrn_reflns_limit_l_max 26
_diffrn_reflns_limit_l_min -26
_diffrn_reflns_number 81779
_diffrn_reflns_theta_full 30.00
_diffrn_reflns_theta_max 30.00
_diffrn_reflns_theta_min 1.63
_diffrn_source 'sealed X-ray tube'
_diffrn_source_current 35.0
_diffrn_source_power 1.75
_diffrn_source_target Mo
_diffrn_source_type 'sealed X-ray tube'
_diffrn_source_voltage 50.0
_exptl_absorpt_coefficient_mu 0.698
_exptl_absorpt_correction_T_max 0.8017
_exptl_absorpt_correction_T_min 0.4905
_exptl_absorpt_correction_type multi-scan
_exptl_absorpt_process_details
;
SADABS-2006/1 (Bruker,2006) was used for absorption correction.
R(int) was 0.0579 before and 0.0250 after correction.
The Ratio of minimum to maximum transmission is 0.6118.
The \l/2 correction factor is 0.0015.
;
_exptl_crystal_colour 'clear brownish yellow'
_exptl_crystal_colour_lustre clear
_exptl_crystal_colour_modifier brownish
_exptl_crystal_colour_primary yellow
_exptl_crystal_density_diffrn 1.505
_exptl_crystal_density_method 'not measured'
_exptl_crystal_description block
_exptl_crystal_F_000 2912
_exptl_crystal_size_max 0.54
_exptl_crystal_size_mid 0.4
_exptl_crystal_size_min 0.28
_refine_diff_density_max 0.578
_refine_diff_density_min -0.302
_refine_diff_density_rms 0.063
_refine_ls_extinction_method none
_refine_ls_goodness_of_fit_ref 1.036
_refine_ls_hydrogen_treatment mixed
_refine_ls_matrix_type full
_refine_ls_number_parameters 811
_refine_ls_number_reflns 18220
_refine_ls_number_restraints 0
_refine_ls_restrained_S_all 1.036
_refine_ls_R_factor_all 0.0476
_refine_ls_R_factor_gt 0.0302
_refine_ls_shift/su_max 0.002
_refine_ls_shift/su_mean 0.000
_refine_ls_structure_factor_coef Fsqd
_refine_ls_weighting_details 'calc w=1/[\s^2^(Fo^2^)+(0.0340P)^2^+3.3000P] where P=(Fo^2^+2Fc^2^)/3'
_refine_ls_weighting_scheme calc
_refine_ls_wR_factor_gt 0.0705
_refine_ls_wR_factor_ref 0.0803
_reflns_number_gt 14367
_reflns_number_total 18220
_reflns_threshold_expression >2sigma(I)
_cod_data_source_file c5dt01806d1.cif
_cod_data_source_block 2a_13srv121
_cod_depositor_comments 'Adding full bibliography for 7035590--7035593.cif.'
_cod_database_code 7035590
_olex2_refinement_description
;
1. Fixed Uiso
 At 1.2 times of:
  All C(H) groups, All C(H,H) groups
 At 1.5 times of:
  All C(H,H,H) groups
2.a Secondary CH2 refined with riding coordinates:
 C3(H3A,H3B), C4(H4A,H4B), C3A(H3AA,H3AB), C4A(H4AA,H4AB)
2.b Aromatic/amide H refined with riding coordinates:
 C5(H5), C6(H6), C7(H7), C8(H8), C9(H9), C12(H12), C13(H13), C14(H14),
 C15(H15), C16(H16), C22(H22), C23(H23), C24(H24), C25(H25), C26(H26), C32(H32),
  C33(H33), C34(H34), C35(H35), C36(H36), C42(H42), C43(H43), C44(H44),
 C45(H45), C46(H46), C5A(H5A), C6A(H6A), C7A(H7A), C8A(H8A), C9A(H9A),
 C12A(H12A), C13A(H13A), C14A(H14A), C15A(H15A), C16A(H16A), C22A(H22A),
 C23A(H23A), C24A(H24A), C25A(H25A), C26A(H26A), C32A(H32A), C33A(H33A),
 C34A(H34A), C35A(H35A), C36A(H36A), C42A(H42A), C43A(H43A), C44A(H44A),
 C45A(H45A), C46A(H46A)
2.c Idealised Me refined as rotating group:
 C2(H2A,H2B,H2C), C2A(H2AA,H2AB,H2AC)
;

loop_
_space_group_symop_id
_space_group_symop_operation_xyz
1 'x, y, z'
2 '-x, y+1/2, -z+1/2'
3 '-x, -y, -z'
4 'x, -y-1/2, z-1/2'

loop_
_atom_site_label
_atom_site_type_symbol
_atom_site_fract_x
_atom_site_fract_y
_atom_site_fract_z
_atom_site_U_iso_or_equiv
_atom_site_adp_type
_atom_site_occupancy
_atom_site_symmetry_multiplicity
_atom_site_calc_flag
_atom_site_refinement_flags
Fe1 Fe 0.142810(9) 0.852114(13) 0.368122(10) 0.01447(4) Uani 1 1 d .
P1 P 0.134521(16) 0.73679(2) 0.300887(19) 0.01436(7) Uani 1 1 d .
P2 P 0.067712(17) 0.90681(2) 0.284773(19) 0.01596(7) Uani 1 1 d .
N1 N 0.03130(6) 0.77725(9) 0.40850(8) 0.0241(3) Uani 1 1 d .
C1 C 0.09183(7) 0.79138(9) 0.42428(8) 0.0191(3) Uani 1 1 d .
C2 C 0.11952(8) 0.74761(12) 0.49530(9) 0.0284(3) Uani 1 1 d .
H2A H 0.1529 0.7099 0.4887 0.043 Uiso 1 1 calc R
H2B H 0.0877 0.7145 0.5114 0.043 Uiso 1 1 calc R
H2C H 0.1355 0.7908 0.5307 0.043 Uiso 1 1 calc R
C3 C 0.05655(7) 0.73584(9) 0.24192(8) 0.0190(3) Uani 1 1 d .
H3A H 0.0550 0.6938 0.2035 0.023 Uiso 1 1 calc R
H3B H 0.0248 0.7211 0.2693 0.023 Uiso 1 1 calc R
C4 C 0.04581(7) 0.82732(10) 0.21086(8) 0.0204(3) Uani 1 1 d .
H4A H 0.0022 0.8347 0.1881 0.024 Uiso 1 1 calc R
H4B H 0.0710 0.8364 0.1746 0.024 Uiso 1 1 calc R
C5 C 0.18975(7) 0.91380(11) 0.46161(8) 0.0248(3) Uani 1 1 d .
H5 H 0.1741 0.9191 0.5037 0.030 Uiso 1 1 calc R
C6 C 0.18048(7) 0.97306(10) 0.40382(9) 0.0238(3) Uani 1 1 d .
H6 H 0.1576 1.0242 0.4011 0.029 Uiso 1 1 calc R
C7 C 0.21239(7) 0.94074(10) 0.35023(9) 0.0233(3) Uani 1 1 d .
H7 H 0.2141 0.9669 0.3064 0.028 Uiso 1 1 calc R
C8 C 0.24085(7) 0.86189(10) 0.37618(9) 0.0236(3) Uani 1 1 d .
H8 H 0.2648 0.8270 0.3521 0.028 Uiso 1 1 calc R
C9 C 0.22718(7) 0.84452(10) 0.44460(9) 0.0233(3) Uani 1 1 d .
H9 H 0.2403 0.7965 0.4733 0.028 Uiso 1 1 calc R
C11 C 0.18675(7) 0.72391(10) 0.23668(8) 0.0181(3) Uani 1 1 d .
C12 C 0.20925(8) 0.79632(11) 0.20573(8) 0.0245(3) Uani 1 1 d .
H12 H 0.1975 0.8515 0.2176 0.029 Uiso 1 1 calc R
C13 C 0.24918(8) 0.78670(12) 0.15723(9) 0.0307(4) Uani 1 1 d .
H13 H 0.2639 0.8353 0.1368 0.037 Uiso 1 1 calc R
C14 C 0.26693(8) 0.70482(13) 0.13941(9) 0.0308(4) Uani 1 1 d .
H14 H 0.2944 0.6984 0.1080 0.037 Uiso 1 1 calc R
C15 C 0.24382(8) 0.63291(12) 0.16827(9) 0.0284(3) Uani 1 1 d .
H15 H 0.2550 0.5779 0.1553 0.034 Uiso 1 1 calc R
C16 C 0.20384(7) 0.64196(10) 0.21664(8) 0.0227(3) Uani 1 1 d .
H16 H 0.1884 0.5930 0.2357 0.027 Uiso 1 1 calc R
C21 C 0.14240(7) 0.63453(9) 0.34910(8) 0.0184(3) Uani 1 1 d .
C22 C 0.20104(8) 0.61462(10) 0.39055(9) 0.0250(3) Uani 1 1 d .
H22 H 0.2351 0.6499 0.3883 0.030 Uiso 1 1 calc R
C23 C 0.20880(9) 0.54237(11) 0.43511(10) 0.0324(4) Uani 1 1 d .
H23 H 0.2480 0.5295 0.4626 0.039 Uiso 1 1 calc R
C24 C 0.15815(10) 0.48947(11) 0.43861(10) 0.0335(4) Uani 1 1 d .
H24 H 0.1634 0.4411 0.4685 0.040 Uiso 1 1 calc R
C25 C 0.10008(9) 0.50858(11) 0.39777(10) 0.0309(4) Uani 1 1 d .
H25 H 0.0662 0.4730 0.4002 0.037 Uiso 1 1 calc R
C26 C 0.09184(8) 0.58074(10) 0.35294(9) 0.0238(3) Uani 1 1 d .
H26 H 0.0525 0.5931 0.3255 0.029 Uiso 1 1 calc R
C31 C -0.00527(7) 0.93599(9) 0.31350(8) 0.0185(3) Uani 1 1 d .
C32 C -0.06466(7) 0.91020(10) 0.27745(9) 0.0232(3) Uani 1 1 d .
H32 H -0.0693 0.8797 0.2343 0.028 Uiso 1 1 calc R
C33 C -0.11692(8) 0.93018(12) 0.30620(10) 0.0310(4) Uani 1 1 d .
H33 H -0.1562 0.9115 0.2827 0.037 Uiso 1 1 calc R
C34 C -0.11128(8) 0.97716(12) 0.36885(10) 0.0304(4) Uani 1 1 d .
H34 H -0.1466 0.9901 0.3874 0.036 Uiso 1 1 calc R
C35 C -0.05299(8) 1.00513(11) 0.40431(9) 0.0272(3) Uani 1 1 d .
H35 H -0.0492 1.0386 0.4458 0.033 Uiso 1 1 calc R
C36 C -0.00027(7) 0.98303(10) 0.37759(9) 0.0232(3) Uani 1 1 d .
H36 H 0.0390 0.9998 0.4027 0.028 Uiso 1 1 calc R
C41 C 0.08409(7) 1.00634(9) 0.23852(8) 0.0185(3) Uani 1 1 d .
C42 C 0.08506(7) 1.08565(10) 0.27397(8) 0.0229(3) Uani 1 1 d .
H42 H 0.0749 1.0877 0.3194 0.027 Uiso 1 1 calc R
C43 C 0.10097(8) 1.16163(10) 0.24266(9) 0.0251(3) Uani 1 1 d .
H43 H 0.1024 1.2136 0.2677 0.030 Uiso 1 1 calc R
C44 C 0.11478(8) 1.16014(11) 0.17414(10) 0.0288(3) Uani 1 1 d .
H44 H 0.1251 1.2110 0.1528 0.035 Uiso 1 1 calc R
C45 C 0.11306(9) 1.08241(12) 0.13803(10) 0.0333(4) Uani 1 1 d .
H45 H 0.1218 1.0811 0.0919 0.040 Uiso 1 1 calc R
C46 C 0.09851(8) 1.00596(11) 0.16967(9) 0.0277(3) Uani 1 1 d .
H46 H 0.0984 0.9540 0.1448 0.033 Uiso 1 1 calc R
H1A H 0.0117(9) 0.7487(13) 0.4372(11) 0.028(5) Uiso 1 1 d .
H1B H 0.0072(10) 0.8026(13) 0.3721(11) 0.033(5) Uiso 1 1 d .
Fe1A Fe 0.627318(9) 0.632425(13) 0.356986(11) 0.01475(4) Uani 1 1 d .
P1A P 0.540791(16) 0.60491(2) 0.280081(19) 0.01488(7) Uani 1 1 d .
P2A P 0.633435(16) 0.74851(2) 0.292666(19) 0.01484(7) Uani 1 1 d .
N1A N 0.52533(7) 0.70100(10) 0.42041(8) 0.0248(3) Uani 1 1 d .
C1A C 0.58548(7) 0.69406(9) 0.42216(8) 0.0186(3) Uani 1 1 d .
C2A C 0.62156(8) 0.73922(11) 0.48895(8) 0.0265(3) Uani 1 1 d .
H2AA H 0.6390 0.6967 0.5243 0.040 Uiso 1 1 calc R
H2AB H 0.5938 0.7764 0.5085 0.040 Uiso 1 1 calc R
H2AC H 0.6547 0.7730 0.4763 0.040 Uiso 1 1 calc R
C3A C 0.50702(7) 0.70820(9) 0.24158(8) 0.0181(3) Uani 1 1 d .
H3AA H 0.4780 0.6972 0.1965 0.022 Uiso 1 1 calc R
H3AB H 0.4840 0.7352 0.2746 0.022 Uiso 1 1 calc R
C4A C 0.55893(7) 0.76955(9) 0.22809(8) 0.0182(3) Uani 1 1 d .
H4AA H 0.5461 0.8290 0.2331 0.022 Uiso 1 1 calc R
H4AB H 0.5653 0.7618 0.1792 0.022 Uiso 1 1 calc R
C5A C 0.71143(7) 0.61620(11) 0.43275(9) 0.0258(3) Uani 1 1 d .
H5A H 0.7290 0.6573 0.4667 0.031 Uiso 1 1 calc R
C6A C 0.72350(7) 0.60681(11) 0.36271(9) 0.0250(3) Uani 1 1 d .
H6A H 0.7505 0.6411 0.3424 0.030 Uiso 1 1 calc R
C7A C 0.68788(7) 0.53675(10) 0.32838(9) 0.0237(3) Uani 1 1 d .
H7A H 0.6871 0.5170 0.2818 0.028 Uiso 1 1 calc R
C8A C 0.65337(7) 0.50200(10) 0.37813(9) 0.0233(3) Uani 1 1 d .
H8A H 0.6263 0.4550 0.3699 0.028 Uiso 1 1 calc R
C9A C 0.66731(7) 0.55116(11) 0.44213(9) 0.0251(3) Uani 1 1 d .
H9A H 0.6507 0.5427 0.4832 0.030 Uiso 1 1 calc R
C11A C 0.54835(7) 0.53863(10) 0.20217(8) 0.0191(3) Uani 1 1 d .
C12A C 0.54390(8) 0.57430(11) 0.13365(8) 0.0267(3) Uani 1 1 d .
H12A H 0.5321 0.6319 0.1256 0.032 Uiso 1 1 calc R
C13A C 0.55705(10) 0.52445(12) 0.07727(10) 0.0359(4) Uani 1 1 d .
H13A H 0.5544 0.5491 0.0319 0.043 Uiso 1 1 calc R
C14A C 0.57398(10) 0.43862(12) 0.08819(10) 0.0370(4) Uani 1 1 d .
H14A H 0.5834 0.4058 0.0505 0.044 Uiso 1 1 calc R
C15A C 0.57682(8) 0.40162(11) 0.15545(10) 0.0308(4) Uani 1 1 d .
H15A H 0.5873 0.3435 0.1626 0.037 Uiso 1 1 calc R
C16A C 0.56414(7) 0.45097(10) 0.21222(9) 0.0235(3) Uani 1 1 d .
H16A H 0.5662 0.4256 0.2572 0.028 Uiso 1 1 calc R
C21A C 0.47498(7) 0.55376(9) 0.31125(8) 0.0176(3) Uani 1 1 d .
C22A C 0.48722(7) 0.49902(10) 0.37086(9) 0.0233(3) Uani 1 1 d .
H22A H 0.5284 0.4876 0.3930 0.028 Uiso 1 1 calc R
C23A C 0.43874(8) 0.46122(11) 0.39774(9) 0.0269(3) Uani 1 1 d .
H23A H 0.4476 0.4241 0.4372 0.032 Uiso 1 1 calc R
C24A C 0.37757(8) 0.47877(12) 0.36589(9) 0.0297(4) Uani 1 1 d .
H24A H 0.3450 0.4539 0.3840 0.036 Uiso 1 1 calc R
C25A C 0.36454(8) 0.53351(14) 0.30676(10) 0.0342(4) Uani 1 1 d .
H25A H 0.3232 0.5457 0.2856 0.041 Uiso 1 1 calc R
C26A C 0.41285(7) 0.57041(12) 0.27883(9) 0.0269(3) Uani 1 1 d .
H26A H 0.4037 0.6062 0.2386 0.032 Uiso 1 1 calc R
C31A C 0.65289(7) 0.84567(9) 0.34670(8) 0.0172(3) Uani 1 1 d .
C32A C 0.60798(7) 0.90646(10) 0.35626(8) 0.0211(3) Uani 1 1 d .
H32A H 0.5676 0.9025 0.3290 0.025 Uiso 1 1 calc R
C33A C 0.62311(8) 0.97291(10) 0.40617(9) 0.0251(3) Uani 1 1 d .
H33A H 0.5929 1.0134 0.4118 0.030 Uiso 1 1 calc R
C34A C 0.68274(8) 0.97935(10) 0.44754(9) 0.0255(3) Uani 1 1 d .
H34A H 0.6925 1.0237 0.4812 0.031 Uiso 1 1 calc R
C35A C 0.72809(7) 0.91913(10) 0.43861(8) 0.0241(3) Uani 1 1 d .
H35A H 0.7683 0.9233 0.4662 0.029 Uiso 1 1 calc R
C36A C 0.71335(7) 0.85286(10) 0.38854(8) 0.0204(3) Uani 1 1 d .
H36A H 0.7439 0.8129 0.3827 0.024 Uiso 1 1 calc R
C41A C 0.68835(7) 0.74949(10) 0.23076(8) 0.0193(3) Uani 1 1 d .
C42A C 0.72287(8) 0.82187(12) 0.21919(9) 0.0265(3) Uani 1 1 d .
H42A H 0.7216 0.8715 0.2467 0.032 Uiso 1 1 calc R
C43A C 0.75946(8) 0.82044(14) 0.16644(10) 0.0350(4) Uani 1 1 d .
H43A H 0.7825 0.8691 0.1591 0.042 Uiso 1 1 calc R
C44A C 0.76163(8) 0.74745(14) 0.12526(9) 0.0357(4) Uani 1 1 d .
H44A H 0.7860 0.7470 0.0901 0.043 Uiso 1 1 calc R
C45A C 0.72763(8) 0.67503(13) 0.13602(9) 0.0329(4) Uani 1 1 d .
H45A H 0.7291 0.6257 0.1082 0.040 Uiso 1 1 calc R
C46A C 0.69113(8) 0.67580(11) 0.18852(8) 0.0252(3) Uani 1 1 d .
H46A H 0.6683 0.6268 0.1956 0.030 Uiso 1 1 calc R
H1AA H 0.4970(10) 0.6724(13) 0.3893(11) 0.030(5) Uiso 1 1 d .
H1AB H 0.5116(10) 0.7258(14) 0.4551(12) 0.035(6) Uiso 1 1 d .
P3 P 0.087704(18) 0.23568(2) 0.46785(2) 0.01853(7) Uani 1 1 d .
F1 F 0.04691(5) 0.31554(7) 0.48714(6) 0.0333(2) Uani 1 1 d .
F2 F 0.15063(4) 0.28335(6) 0.50717(5) 0.0282(2) Uani 1 1 d .
F3 F 0.09341(5) 0.28213(7) 0.39371(5) 0.0324(2) Uani 1 1 d .
F4 F 0.02500(5) 0.18881(7) 0.42856(6) 0.0393(3) Uani 1 1 d .
F5 F 0.08275(5) 0.19065(7) 0.54235(6) 0.0337(2) Uani 1 1 d .
F6 F 0.12830(5) 0.15608(6) 0.44871(6) 0.0332(2) Uani 1 1 d .
P3A P 0.400326(18) 0.71544(2) 0.53024(2) 0.01994(8) Uani 1 1 d .
F1A F 0.47262(5) 0.74698(7) 0.54664(6) 0.0328(2) Uani 1 1 d .
F2A F 0.42250(5) 0.61983(6) 0.51623(5) 0.0283(2) Uani 1 1 d .
F3A F 0.39594(5) 0.73746(7) 0.44670(5) 0.0317(2) Uani 1 1 d .
F4A F 0.37963(5) 0.81208(6) 0.54440(7) 0.0389(3) Uani 1 1 d .
F5A F 0.40617(5) 0.69379(7) 0.61408(5) 0.0308(2) Uani 1 1 d .
F6A F 0.32909(4) 0.68481(7) 0.51465(6) 0.0319(2) Uani 1 1 d .

loop_
_atom_site_aniso_label
_atom_site_aniso_U_11
_atom_site_aniso_U_22
_atom_site_aniso_U_33
_atom_site_aniso_U_23
_atom_site_aniso_U_13
_atom_site_aniso_U_12
Fe1 0.01358(9) 0.01440(9) 0.01475(9) -0.00128(7) 0.00115(7) 0.00056(7)
P1 0.01419(15) 0.01341(15) 0.01551(16) -0.00044(12) 0.00301(12) -0.00036(12)
P2 0.01529(16) 0.01611(16) 0.01566(16) -0.00041(13) 0.00109(12) 0.00185(13)
N1 0.0204(6) 0.0272(7) 0.0263(7) 0.0079(6) 0.0085(5) 0.0027(5)
C1 0.0226(7) 0.0178(6) 0.0173(6) -0.0011(5) 0.0051(5) 0.0030(5)
C2 0.0298(8) 0.0346(9) 0.0208(7) 0.0062(6) 0.0053(6) 0.0017(7)
C3 0.0166(6) 0.0195(7) 0.0201(7) -0.0021(5) 0.0018(5) -0.0018(5)
C4 0.0213(7) 0.0203(7) 0.0177(6) -0.0027(5) -0.0006(5) 0.0022(6)
C5 0.0243(7) 0.0265(8) 0.0208(7) -0.0085(6) -0.0022(6) -0.0016(6)
C6 0.0199(7) 0.0172(7) 0.0309(8) -0.0057(6) -0.0032(6) -0.0002(6)
C7 0.0183(7) 0.0219(7) 0.0281(8) -0.0006(6) 0.0010(6) -0.0061(6)
C8 0.0141(6) 0.0238(7) 0.0313(8) -0.0071(6) 0.0012(6) -0.0021(6)
C9 0.0189(7) 0.0223(7) 0.0247(7) -0.0014(6) -0.0055(6) 0.0000(6)
C11 0.0161(6) 0.0215(7) 0.0165(6) -0.0013(5) 0.0026(5) -0.0010(5)
C12 0.0277(8) 0.0236(7) 0.0233(7) -0.0008(6) 0.0074(6) -0.0051(6)
C13 0.0314(9) 0.0386(9) 0.0246(8) 0.0006(7) 0.0115(7) -0.0108(7)
C14 0.0214(8) 0.0522(11) 0.0203(7) -0.0053(7) 0.0080(6) -0.0022(7)
C15 0.0273(8) 0.0360(9) 0.0223(7) -0.0071(7) 0.0061(6) 0.0074(7)
C16 0.0244(7) 0.0231(7) 0.0214(7) -0.0024(6) 0.0065(6) 0.0012(6)
C21 0.0231(7) 0.0152(6) 0.0175(6) -0.0013(5) 0.0053(5) 0.0005(5)
C22 0.0255(8) 0.0213(7) 0.0276(8) 0.0040(6) 0.0040(6) 0.0029(6)
C23 0.0370(9) 0.0264(8) 0.0322(9) 0.0077(7) 0.0030(7) 0.0104(7)
C24 0.0534(12) 0.0191(7) 0.0298(9) 0.0068(7) 0.0129(8) 0.0047(7)
C25 0.0427(10) 0.0203(7) 0.0320(9) 0.0012(6) 0.0134(8) -0.0071(7)
C26 0.0274(8) 0.0196(7) 0.0248(7) -0.0007(6) 0.0058(6) -0.0043(6)
C31 0.0160(6) 0.0170(6) 0.0220(7) 0.0028(5) 0.0025(5) 0.0023(5)
C32 0.0197(7) 0.0236(7) 0.0253(7) 0.0032(6) 0.0018(6) -0.0002(6)
C33 0.0157(7) 0.0384(9) 0.0381(9) 0.0052(8) 0.0031(6) -0.0016(7)
C34 0.0214(8) 0.0344(9) 0.0379(9) 0.0081(7) 0.0120(7) 0.0065(7)
C35 0.0281(8) 0.0260(8) 0.0298(8) 0.0011(6) 0.0115(7) 0.0041(6)
C36 0.0197(7) 0.0231(7) 0.0271(8) -0.0015(6) 0.0057(6) 0.0010(6)
C41 0.0170(6) 0.0184(7) 0.0196(7) 0.0033(5) 0.0026(5) 0.0020(5)
C42 0.0250(7) 0.0217(7) 0.0216(7) 0.0025(6) 0.0039(6) 0.0028(6)
C43 0.0245(8) 0.0190(7) 0.0311(8) 0.0023(6) 0.0037(6) 0.0026(6)
C44 0.0275(8) 0.0248(8) 0.0346(9) 0.0105(7) 0.0078(7) 0.0002(6)
C45 0.0426(10) 0.0324(9) 0.0282(8) 0.0064(7) 0.0151(8) -0.0004(8)
C46 0.0364(9) 0.0247(8) 0.0241(8) 0.0005(6) 0.0110(7) -0.0001(7)
Fe1A 0.01277(9) 0.01576(9) 0.01528(9) 0.00230(7) 0.00175(7) 0.00044(7)
P1A 0.01390(16) 0.01542(16) 0.01509(16) -0.00001(12) 0.00230(12) 0.00009(12)
P2A 0.01488(16) 0.01518(16) 0.01467(15) 0.00065(12) 0.00346(12) -0.00037(13)
N1A 0.0221(7) 0.0314(7) 0.0222(6) -0.0081(6) 0.0073(5) -0.0012(6)
C1A 0.0223(7) 0.0185(7) 0.0153(6) 0.0025(5) 0.0042(5) -0.0032(5)
C2A 0.0282(8) 0.0332(9) 0.0182(7) -0.0039(6) 0.0044(6) -0.0077(7)
C3A 0.0159(6) 0.0182(6) 0.0189(6) 0.0015(5) 0.0008(5) 0.0019(5)
C4A 0.0185(6) 0.0181(6) 0.0171(6) 0.0020(5) 0.0016(5) 0.0005(5)
C5A 0.0169(7) 0.0276(8) 0.0285(8) 0.0055(6) -0.0060(6) 0.0004(6)
C6A 0.0132(6) 0.0256(8) 0.0361(9) 0.0100(7) 0.0046(6) 0.0034(6)
C7A 0.0183(7) 0.0228(7) 0.0308(8) 0.0044(6) 0.0065(6) 0.0071(6)
C8A 0.0174(7) 0.0188(7) 0.0326(8) 0.0071(6) 0.0023(6) 0.0029(5)
C9A 0.0201(7) 0.0288(8) 0.0242(7) 0.0114(6) -0.0008(6) 0.0032(6)
C11A 0.0175(6) 0.0204(7) 0.0194(7) -0.0049(5) 0.0036(5) -0.0031(5)
C12A 0.0373(9) 0.0216(7) 0.0211(7) -0.0034(6) 0.0057(6) -0.0026(7)
C13A 0.0561(12) 0.0319(9) 0.0222(8) -0.0066(7) 0.0134(8) -0.0069(8)
C14A 0.0517(12) 0.0310(9) 0.0329(9) -0.0152(7) 0.0193(8) -0.0071(8)
C15A 0.0349(9) 0.0218(8) 0.0375(9) -0.0083(7) 0.0121(7) -0.0017(7)
C16A 0.0242(7) 0.0210(7) 0.0262(8) -0.0025(6) 0.0071(6) -0.0019(6)
C21A 0.0163(6) 0.0182(6) 0.0187(6) -0.0031(5) 0.0045(5) -0.0020(5)
C22A 0.0193(7) 0.0231(7) 0.0278(8) 0.0041(6) 0.0056(6) -0.0005(6)
C23A 0.0273(8) 0.0285(8) 0.0260(8) 0.0034(6) 0.0079(6) -0.0045(6)
C24A 0.0219(8) 0.0418(10) 0.0268(8) -0.0022(7) 0.0083(6) -0.0099(7)
C25A 0.0164(7) 0.0548(12) 0.0301(9) 0.0053(8) 0.0020(6) -0.0049(7)
C26A 0.0190(7) 0.0379(9) 0.0225(7) 0.0042(7) 0.0010(6) -0.0032(6)
C31A 0.0189(7) 0.0157(6) 0.0169(6) 0.0018(5) 0.0037(5) -0.0022(5)
C32A 0.0213(7) 0.0201(7) 0.0222(7) -0.0005(6) 0.0047(6) -0.0001(6)
C33A 0.0281(8) 0.0218(7) 0.0268(8) -0.0032(6) 0.0086(6) 0.0010(6)
C34A 0.0314(8) 0.0221(7) 0.0240(7) -0.0043(6) 0.0077(6) -0.0067(6)
C35A 0.0233(7) 0.0245(7) 0.0238(7) -0.0019(6) 0.0029(6) -0.0078(6)
C36A 0.0198(7) 0.0187(7) 0.0227(7) -0.0006(5) 0.0044(6) -0.0024(5)
C41A 0.0176(6) 0.0244(7) 0.0163(6) 0.0033(5) 0.0046(5) 0.0013(5)
C42A 0.0236(8) 0.0337(9) 0.0229(7) 0.0041(6) 0.0062(6) -0.0045(7)
C43A 0.0226(8) 0.0552(12) 0.0282(9) 0.0122(8) 0.0073(7) -0.0074(8)
C44A 0.0206(8) 0.0670(13) 0.0214(8) 0.0096(8) 0.0085(6) 0.0098(8)
C45A 0.0328(9) 0.0456(10) 0.0221(8) 0.0019(7) 0.0096(7) 0.0161(8)
C46A 0.0277(8) 0.0281(8) 0.0214(7) 0.0013(6) 0.0083(6) 0.0058(6)
P3 0.01797(17) 0.01780(17) 0.02081(18) -0.00067(14) 0.00625(14) 0.00015(13)
F1 0.0325(5) 0.0283(5) 0.0416(6) -0.0021(4) 0.0135(5) 0.0109(4)
F2 0.0234(5) 0.0298(5) 0.0305(5) -0.0029(4) 0.0034(4) -0.0065(4)
F3 0.0309(5) 0.0434(6) 0.0241(5) 0.0100(4) 0.0082(4) 0.0053(5)
F4 0.0260(5) 0.0408(6) 0.0480(7) -0.0075(5) 0.0002(5) -0.0111(5)
F5 0.0373(6) 0.0361(6) 0.0313(5) 0.0117(4) 0.0154(4) 0.0004(5)
F6 0.0365(6) 0.0261(5) 0.0376(6) -0.0073(4) 0.0089(5) 0.0107(4)
P3A 0.02131(18) 0.01641(17) 0.02383(18) -0.00037(14) 0.00868(15) -0.00019(14)
F1A 0.0255(5) 0.0423(6) 0.0336(5) -0.0140(5) 0.0130(4) -0.0116(4)
F2A 0.0349(5) 0.0196(4) 0.0289(5) -0.0031(4) 0.0029(4) 0.0072(4)
F3A 0.0366(6) 0.0334(5) 0.0261(5) 0.0082(4) 0.0084(4) 0.0021(4)
F4A 0.0503(7) 0.0172(5) 0.0593(7) -0.0006(5) 0.0355(6) 0.0028(4)
F5A 0.0386(6) 0.0331(5) 0.0222(5) -0.0025(4) 0.0099(4) -0.0085(4)
F6A 0.0212(5) 0.0343(5) 0.0399(6) 0.0048(4) 0.0056(4) -0.0030(4)

loop_
_atom_type_symbol
_atom_type_description
_atom_type_scat_dispersion_real
_atom_type_scat_dispersion_imag
_atom_type_scat_source
C C 0.0033 0.0016 'International Tables Vol C Tables 4.2.6.8 and 6.1.1.4'
H H 0.0000 0.0000 'International Tables Vol C Tables 4.2.6.8 and 6.1.1.4'
N N 0.0061 0.0033 'International Tables Vol C Tables 4.2.6.8 and 6.1.1.4'
F F 0.0171 0.0103 'International Tables Vol C Tables 4.2.6.8 and 6.1.1.4'
P P 0.1023 0.0942 'International Tables Vol C Tables 4.2.6.8 and 6.1.1.4'
Fe Fe 0.3463 0.8444 'International Tables Vol C Tables 4.2.6.8 and 6.1.1.4'

loop_
_geom_angle_atom_site_label_1
_geom_angle_atom_site_label_2
_geom_angle_atom_site_label_3
_geom_angle
P1 Fe1 P2 86.120(15)
C1 Fe1 P1 86.18(4)
C1 Fe1 P2 98.80(5)
C1 Fe1 C5 89.71(6)
C1 Fe1 C6 119.22(6)
C1 Fe1 C7 155.77(6)
C1 Fe1 C8 132.82(6)
C1 Fe1 C9 96.62(6)
C5 Fe1 P1 146.96(5)
C5 Fe1 P2 126.88(5)
C5 Fe1 C6 39.34(6)
C5 Fe1 C7 66.09(6)
C5 Fe1 C8 65.72(6)
C5 Fe1 C9 39.61(6)
C6 Fe1 P1 154.06(5)
C6 Fe1 P2 94.38(4)
C6 Fe1 C7 39.59(6)
C6 Fe1 C8 65.69(6)
C6 Fe1 C9 66.16(6)
C7 Fe1 P1 114.49(5)
C7 Fe1 P2 95.27(4)
C8 Fe1 P1 93.77(4)
C8 Fe1 P2 128.32(5)
C8 Fe1 C7 38.87(6)
C9 Fe1 P1 108.40(4)
C9 Fe1 P2 159.49(5)
C9 Fe1 C7 65.82(6)
C9 Fe1 C8 39.01(6)
C3 P1 Fe1 108.69(5)
C11 P1 Fe1 119.06(5)
C11 P1 C3 102.63(7)
C21 P1 Fe1 115.50(5)
C21 P1 C3 106.35(7)
C21 P1 C11 103.24(7)
C4 P2 Fe1 109.24(5)
C31 P2 Fe1 116.54(5)
C31 P2 C4 106.12(7)
C31 P2 C41 101.37(7)
C41 P2 Fe1 118.30(5)
C41 P2 C4 103.94(7)
C1 N1 H1A 122.4(13)
C1 N1 H1B 121.7(14)
H1A N1 H1B 115.2(19)
N1 C1 Fe1 128.32(11)
N1 C1 C2 109.41(13)
C2 C1 Fe1 122.21(11)
C1 C2 H2A 109.5
C1 C2 H2B 109.5
C1 C2 H2C 109.5
H2A C2 H2B 109.5
H2A C2 H2C 109.5
H2B C2 H2C 109.5
P1 C3 H3A 110.5
P1 C3 H3B 110.5
H3A C3 H3B 108.7
C4 C3 P1 106.14(10)
C4 C3 H3A 110.5
C4 C3 H3B 110.5
P2 C4 H4A 109.9
P2 C4 H4B 109.9
C3 C4 P2 109.03(10)
C3 C4 H4A 109.9
C3 C4 H4B 109.9
H4A C4 H4B 108.3
Fe1 C5 H5 124.2
C6 C5 Fe1 70.69(9)
C6 C5 H5 125.9
C6 C5 C9 108.30(14)
C9 C5 Fe1 70.83(8)
C9 C5 H5 125.9
Fe1 C6 H6 124.6
C5 C6 Fe1 69.97(9)
C5 C6 H6 126.0
C5 C6 C7 107.95(14)
C7 C6 Fe1 71.04(9)
C7 C6 H6 126.0
Fe1 C7 H7 125.4
C6 C7 Fe1 69.37(9)
C6 C7 H7 126.3
C8 C7 Fe1 70.49(9)
C8 C7 C6 107.32(14)
C8 C7 H7 126.3
Fe1 C8 H8 125.4
C7 C8 Fe1 70.64(9)
C7 C8 H8 125.5
C7 C8 C9 108.97(14)
C9 C8 Fe1 70.00(9)
C9 C8 H8 125.5
Fe1 C9 H9 124.8
C5 C9 Fe1 69.56(8)
C5 C9 H9 126.3
C8 C9 Fe1 70.99(9)
C8 C9 C5 107.46(14)
C8 C9 H9 126.3
C12 C11 P1 120.47(11)
C16 C11 P1 120.91(11)
C16 C11 C12 118.60(14)
C11 C12 H12 119.7
C13 C12 C11 120.57(15)
C13 C12 H12 119.7
C12 C13 H13 120.0
C14 C13 C12 119.98(16)
C14 C13 H13 120.0
C13 C14 H14 120.0
C15 C14 C13 119.93(15)
C15 C14 H14 120.0
C14 C15 H15 119.8
C14 C15 C16 120.43(16)
C16 C15 H15 119.8
C11 C16 H16 119.8
C15 C16 C11 120.45(15)
C15 C16 H16 119.8
C22 C21 P1 117.32(11)
C26 C21 P1 123.24(12)
C26 C21 C22 119.04(14)
C21 C22 H22 119.8
C23 C22 C21 120.39(16)
C23 C22 H22 119.8
C22 C23 H23 120.0
C24 C23 C22 120.05(17)
C24 C23 H23 120.0
C23 C24 H24 120.0
C25 C24 C23 119.94(16)
C25 C24 H24 120.0
C24 C25 H25 119.8
C24 C25 C26 120.44(16)
C26 C25 H25 119.8
C21 C26 H26 119.9
C25 C26 C21 120.13(16)
C25 C26 H26 119.9
C32 C31 P2 124.02(12)
C32 C31 C36 118.45(14)
C36 C31 P2 117.44(11)
C31 C32 H32 120.1
C33 C32 C31 119.87(15)
C33 C32 H32 120.1
C32 C33 H33 119.5
C34 C33 C32 120.95(16)
C34 C33 H33 119.5
C33 C34 H34 120.0
C33 C34 C35 119.95(15)
C35 C34 H34 120.0
C34 C35 H35 120.2
C34 C35 C36 119.64(16)
C36 C35 H35 120.2
C31 C36 H36 119.5
C35 C36 C31 121.07(15)
C35 C36 H36 119.5
C42 C41 P2 119.46(11)
C42 C41 C46 117.79(14)
C46 C41 P2 122.69(12)
C41 C42 H42 119.4
C43 C42 C41 121.24(15)
C43 C42 H42 119.4
C42 C43 H43 119.9
C44 C43 C42 120.19(15)
C44 C43 H43 119.9
C43 C44 H44 120.4
C45 C44 C43 119.18(15)
C45 C44 H44 120.4
C44 C45 H45 119.6
C44 C45 C46 120.89(16)
C46 C45 H45 119.6
C41 C46 H46 119.7
C45 C46 C41 120.68(16)
C45 C46 H46 119.7
P1A Fe1A P2A 85.941(15)
C1A Fe1A P1A 93.79(5)
C1A Fe1A P2A 92.27(4)
C1A Fe1A C5A 94.75(7)
C1A Fe1A C6A 130.61(7)
C1A Fe1A C7A 154.92(6)
C1A Fe1A C8A 119.67(6)
C1A Fe1A C9A 88.97(6)
C5A Fe1A P1A 161.93(5)
C5A Fe1A P2A 109.58(5)
C5A Fe1A C6A 38.97(7)
C5A Fe1A C7A 65.71(7)
C5A Fe1A C8A 65.93(6)
C6A Fe1A P1A 135.59(5)
C6A Fe1A P2A 90.71(4)
C6A Fe1A C7A 38.94(6)
C7A Fe1A P1A 101.17(5)
C7A Fe1A P2A 108.64(4)
C8A Fe1A P1A 96.02(5)
C8A Fe1A P2A 147.67(5)
C8A Fe1A C6A 65.48(6)
C8A Fe1A C7A 39.25(6)
C9A Fe1A P1A 124.69(5)
C9A Fe1A P2A 149.21(5)
C9A Fe1A C5A 39.74(6)
C9A Fe1A C6A 65.85(6)
C9A Fe1A C7A 65.97(6)
C9A Fe1A C8A 39.22(6)
C3A P1A Fe1A 108.59(5)
C11A P1A Fe1A 116.20(5)
C11A P1A C3A 105.01(7)
C11A P1A C21A 102.66(6)
C21A P1A Fe1A 119.82(5)
C21A P1A C3A 102.88(7)
C4A P2A Fe1A 111.56(5)
C31A P2A Fe1A 113.44(5)
C31A P2A C4A 107.52(7)
C31A P2A C41A 104.07(7)
C41A P2A Fe1A 118.81(5)
C41A P2A C4A 100.11(7)
C1A N1A H1AA 122.7(13)
C1A N1A H1AB 120.9(14)
H1AA N1A H1AB 115.3(19)
N1A C1A Fe1A 128.61(12)
N1A C1A C2A 109.52(13)
C2A C1A Fe1A 121.78(11)
C1A C2A H2AA 109.5
C1A C2A H2AB 109.5
C1A C2A H2AC 109.5
H2AA C2A H2AB 109.5
H2AA C2A H2AC 109.5
H2AB C2A H2AC 109.5
P1A C3A H3AA 109.6
P1A C3A H3AB 109.6
H3AA C3A H3AB 108.1
C4A C3A P1A 110.47(10)
C4A C3A H3AA 109.6
C4A C3A H3AB 109.6
P2A C4A H4AA 109.4
P2A C4A H4AB 109.4
C3A C4A P2A 111.10(10)
C3A C4A H4AA 109.4
C3A C4A H4AB 109.4
H4AA C4A H4AB 108.0
Fe1A C5A H5A 124.9
C6A C5A Fe1A 70.89(9)
C6A C5A H5A 126.2
C6A C5A C9A 107.54(15)
C9A C5A Fe1A 69.56(8)
C9A C5A H5A 126.2
Fe1A C6A H6A 125.1
C5A C6A Fe1A 70.13(9)
C5A C6A H6A 125.6
C5A C6A C7A 108.82(14)
C7A C6A Fe1A 70.79(8)
C7A C6A H6A 125.6
Fe1A C7A H7A 125.2
C6A C7A Fe1A 70.27(9)
C6A C7A H7A 126.3
C6A C7A C8A 107.47(15)
C8A C7A Fe1A 69.90(9)
C8A C7A H7A 126.3
Fe1A C8A H8A 125.2
C7A C8A Fe1A 70.85(9)
C7A C8A H8A 125.9
C9A C8A Fe1A 69.65(9)
C9A C8A C7A 108.22(14)
C9A C8A H8A 125.9
Fe1A C9A H9A 123.8
C5A C9A Fe1A 70.70(9)
C5A C9A H9A 126.0
C8A C9A Fe1A 71.12(9)
C8A C9A C5A 107.95(14)
C8A C9A H9A 126.0
C12A C11A P1A 121.81(12)
C12A C11A C16A 118.57(14)
C16A C11A P1A 119.41(12)
C11A C12A H12A 119.8
C13A C12A C11A 120.47(16)
C13A C12A H12A 119.8
C12A C13A H13A 119.8
C14A C13A C12A 120.46(17)
C14A C13A H13A 119.8
C13A C14A H14A 120.1
C13A C14A C15A 119.71(16)
C15A C14A H14A 120.1
C14A C15A H15A 119.9
C14A C15A C16A 120.28(16)
C16A C15A H15A 119.9
C11A C16A H16A 119.8
C15A C16A C11A 120.47(15)
C15A C16A H16A 119.8
C22A C21A P1A 119.04(11)
C22A C21A C26A 118.74(14)
C26A C21A P1A 122.17(12)
C21A C22A H22A 119.5
C23A C22A C21A 120.96(15)
C23A C22A H22A 119.5
C22A C23A H23A 120.1
C24A C23A C22A 119.89(16)
C24A C23A H23A 120.1
C23A C24A H24A 120.0
C23A C24A C25A 119.90(15)
C25A C24A H24A 120.0
C24A C25A H25A 119.8
C24A C25A C26A 120.49(16)
C26A C25A H25A 119.8
C21A C26A H26A 120.0
C25A C26A C21A 120.00(15)
C25A C26A H26A 120.0
C32A C31A P2A 122.53(11)
C32A C31A C36A 118.66(13)
C36A C31A P2A 118.12(11)
C31A C32A H32A 119.7
C33A C32A C31A 120.52(14)
C33A C32A H32A 119.7
C32A C33A H33A 119.7
C34A C33A C32A 120.51(15)
C34A C33A H33A 119.7
C33A C34A H34A 120.2
C33A C34A C35A 119.63(15)
C35A C34A H34A 120.2
C34A C35A H35A 119.9
C36A C35A C34A 120.12(15)
C36A C35A H35A 119.9
C31A C36A H36A 119.7
C35A C36A C31A 120.55(14)
C35A C36A H36A 119.7
C42A C41A P2A 123.38(12)
C42A C41A C46A 118.60(14)
C46A C41A P2A 117.76(12)
C41A C42A H42A 119.9
C41A C42A C43A 120.28(17)
C43A C42A H42A 119.9
C42A C43A H43A 119.8
C44A C43A C42A 120.42(17)
C44A C43A H43A 119.8
C43A C44A H44A 120.0
C43A C44A C45A 120.05(16)
C45A C44A H44A 120.0
C44A C45A H45A 120.0
C44A C45A C46A 119.95(17)
C46A C45A H45A 120.0
C41A C46A H46A 119.7
C45A C46A C41A 120.70(16)
C45A C46A H46A 119.7
F2 P3 F1 90.19(6)
F3 P3 F1 89.86(6)
F3 P3 F2 89.53(6)
F4 P3 F1 89.56(6)
F4 P3 F2 179.67(7)
F4 P3 F3 90.24(6)
F4 P3 F5 90.64(6)
F4 P3 F6 90.42(6)
F5 P3 F1 89.80(6)
F5 P3 F2 89.58(6)
F5 P3 F3 179.05(7)
F5 P3 F6 90.14(6)
F6 P3 F1 179.93(7)
F6 P3 F2 89.83(6)
F6 P3 F3 90.20(6)
F2A P3A F1A 89.70(6)
F2A P3A F3A 89.62(6)
F2A P3A F4A 178.74(6)
F2A P3A F5A 90.23(6)
F2A P3A F6A 90.61(6)
F3A P3A F1A 89.42(6)
F3A P3A F5A 178.86(6)
F4A P3A F1A 89.05(6)
F4A P3A F3A 90.20(6)
F4A P3A F5A 89.93(6)
F5A P3A F1A 89.45(6)
F6A P3A F1A 179.55(6)
F6A P3A F3A 90.90(6)
F6A P3A F4A 90.64(6)
F6A P3A F5A 90.22(6)

loop_
_geom_bond_atom_site_label_1
_geom_bond_atom_site_label_2
_geom_bond_distance
Fe1 P1 2.1756(4)
Fe1 P2 2.2032(4)
Fe1 C1 1.9272(15)
Fe1 C5 2.0886(15)
Fe1 C6 2.0980(15)
Fe1 C7 2.1202(15)
Fe1 C8 2.1181(15)
Fe1 C9 2.1053(15)
P1 C3 1.8386(14)
P1 C11 1.8334(15)
P1 C21 1.8151(15)
P2 C4 1.8506(15)
P2 C31 1.8372(15)
P2 C41 1.8389(15)
N1 C1 1.312(2)
N1 H1A 0.87(2)
N1 H1B 0.87(2)
C1 C2 1.518(2)
C2 H2A 0.9600
C2 H2B 0.9600
C2 H2C 0.9600
C3 H3A 0.9700
C3 H3B 0.9700
C3 C4 1.531(2)
C4 H4A 0.9700
C4 H4B 0.9700
C5 H5 0.9300
C5 C6 1.409(2)
C5 C9 1.421(2)
C6 H6 0.9300
C6 C7 1.429(2)
C7 H7 0.9300
C7 C8 1.410(2)
C8 H8 0.9300
C8 C9 1.410(2)
C9 H9 0.9300
C11 C12 1.396(2)
C11 C16 1.393(2)
C12 H12 0.9300
C12 C13 1.393(2)
C13 H13 0.9300
C13 C14 1.384(3)
C14 H14 0.9300
C14 C15 1.377(3)
C15 H15 0.9300
C15 C16 1.391(2)
C16 H16 0.9300
C21 C22 1.395(2)
C21 C26 1.394(2)
C22 H22 0.9300
C22 C23 1.389(2)
C23 H23 0.9300
C23 C24 1.386(3)
C24 H24 0.9300
C24 C25 1.378(3)
C25 H25 0.9300
C25 C26 1.390(2)
C26 H26 0.9300
C31 C32 1.396(2)
C31 C36 1.399(2)
C32 H32 0.9300
C32 C33 1.392(2)
C33 H33 0.9300
C33 C34 1.374(3)
C34 H34 0.9300
C34 C35 1.383(2)
C35 H35 0.9300
C35 C36 1.387(2)
C36 H36 0.9300
C41 C42 1.395(2)
C41 C46 1.399(2)
C42 H42 0.9300
C42 C43 1.389(2)
C43 H43 0.9300
C43 C44 1.388(2)
C44 H44 0.9300
C44 C45 1.378(3)
C45 H45 0.9300
C45 C46 1.389(2)
C46 H46 0.9300
Fe1A P1A 2.1829(4)
Fe1A P2A 2.1860(4)
Fe1A C1A 1.9251(15)
Fe1A C5A 2.1060(15)
Fe1A C6A 2.1158(15)
Fe1A C7A 2.1226(15)
Fe1A C8A 2.1101(15)
Fe1A C9A 2.0908(15)
P1A C3A 1.8454(14)
P1A C11A 1.8287(15)
P1A C21A 1.8352(14)
P2A C4A 1.8569(14)
P2A C31A 1.8180(15)
P2A C41A 1.8338(15)
N1A C1A 1.310(2)
N1A H1AA 0.88(2)
N1A H1AB 0.86(2)
C1A C2A 1.519(2)
C2A H2AA 0.9600
C2A H2AB 0.9600
C2A H2AC 0.9600
C3A H3AA 0.9700
C3A H3AB 0.9700
C3A C4A 1.536(2)
C4A H4AA 0.9700
C4A H4AB 0.9700
C5A H5A 0.9300
C5A C6A 1.408(2)
C5A C9A 1.426(2)
C6A H6A 0.9300
C6A C7A 1.413(2)
C7A H7A 0.9300
C7A C8A 1.422(2)
C8A H8A 0.9300
C8A C9A 1.410(2)
C9A H9A 0.9300
C11A C12A 1.394(2)
C11A C16A 1.401(2)
C12A H12A 0.9300
C12A C13A 1.391(2)
C13A H13A 0.9300
C13A C14A 1.381(3)
C14A H14A 0.9300
C14A C15A 1.385(3)
C15A H15A 0.9300
C15A C16A 1.389(2)
C16A H16A 0.9300
C21A C22A 1.392(2)
C21A C26A 1.395(2)
C22A H22A 0.9300
C22A C23A 1.390(2)
C23A H23A 0.9300
C23A C24A 1.377(2)
C24A H24A 0.9300
C24A C25A 1.386(3)
C25A H25A 0.9300
C25A C26A 1.391(2)
C26A H26A 0.9300
C31A C32A 1.394(2)
C31A C36A 1.401(2)
C32A H32A 0.9300
C32A C33A 1.389(2)
C33A H33A 0.9300
C33A C34A 1.381(2)
C34A H34A 0.9300
C34A C35A 1.392(2)
C35A H35A 0.9300
C35A C36A 1.388(2)
C36A H36A 0.9300
C41A C42A 1.389(2)
C41A C46A 1.399(2)
C42A H42A 0.9300
C42A C43A 1.396(2)
C43A H43A 0.9300
C43A C44A 1.377(3)
C44A H44A 0.9300
C44A C45A 1.380(3)
C45A H45A 0.9300
C45A C46A 1.391(2)
C46A H46A 0.9300
P3 F1 1.6050(10)
P3 F2 1.6039(10)
P3 F3 1.6019(10)
P3 F4 1.5943(11)
P3 F5 1.5942(10)
P3 F6 1.5982(10)
P3A F1A 1.6199(10)
P3A F2A 1.5927(10)
P3A F3A 1.6004(10)
P3A F4A 1.5978(10)
P3A F5A 1.6007(10)
P3A F6A 1.5942(10)
